data_7704072
loop_
_publ_author_name
'Maiola, Michela L.'
'Petel, Brittney E.'
'Brennessel, William W.'
'Matson, Ellen M.'

_publ_section_title
;
 Site-selective halogenation of mixed-valent vanadium oxide clusters.
;
_journal_issue 45
_journal_name_full 'Dalton transactions (Cambridge, England : 2003)'
_journal_page_first 16184
_journal_page_last 16192
_journal_paper_doi 10.1039/d0dt01077d
_journal_volume 49
_journal_year 2020
_chemical_formula_moiety 'C25 H60 F3 O21 S V6'
_chemical_formula_sum 'C25 H60 F3 O21 S V6'
_chemical_formula_weight 1091.43
_space_group_crystal_system triclinic
_space_group_IT_number 2
_space_group_name_Hall '-P 1'
_space_group_name_H-M_alt 'P -1'
_atom_sites_solution_hydrogens geom
_atom_sites_solution_primary dual
_atom_sites_solution_secondary difmap
_audit_creation_date 2019-10-14
_audit_creation_method
;
Olex2 1.3-ac4
(compiled 2019.04.23 svn.r3594 for Rigaku Oxford Diffraction, GUI svn.r5739)
;
_audit_update_record
;
2020-03-12 deposited with the CCDC.	2020-04-13 downloaded from the CCDC.
;
_cell_angle_alpha 83.447(2)
_cell_angle_beta 77.638(2)
_cell_angle_gamma 64.530(2)
_cell_formula_units_Z 2
_cell_length_a 10.7375(2)
_cell_length_b 11.6187(3)
_cell_length_c 19.2768(4)
_cell_measurement_reflns_used 14744
_cell_measurement_temperature 100.00(10)
_cell_measurement_theta_max 76.5050
_cell_measurement_theta_min 2.3940
_cell_volume 2120.16(9)
_computing_cell_refinement 'CrysAlisPro 1.171.40.61a (Rigaku OD, 2019)'
_computing_data_collection 'CrysAlisPro 1.171.40.61a (Rigaku OD, 2019)'
_computing_data_reduction 'CrysAlisPro 1.171.40.61a (Rigaku OD, 2019)'
_computing_molecular_graphics 'Olex2 (Dolomanov et al., 2009)'
_computing_publication_material 'Olex2 (Dolomanov et al., 2009)'
_computing_structure_refinement 'ShelXL (Sheldrick, 2015b)'
_computing_structure_solution 'ShelXT (Sheldrick, 2015a)'
_diffrn_ambient_environment N~2~
_diffrn_ambient_temperature 100.00(10)
_diffrn_detector 'Hybrid Pixel Array Detector'
_diffrn_detector_area_resol_mean 10.0000
_diffrn_detector_type HyPix
_diffrn_measured_fraction_theta_full 0.996
_diffrn_measured_fraction_theta_max 0.980
_diffrn_measurement_details
;
List of Runs (angles in degrees, time in seconds):

  # Type    Start    End  Width  t~exp~   \w     \q     \k     \f   Frames
#--------------------------------------------------------------------------
  1  \w     -5.00  20.00   0.50    1.11    --  -49.62  19.00  60.00   50
  2  \w     -5.00  24.00   0.50    1.11    --  -49.62  19.00   0.00   58
  3  \w     -3.00  22.00   0.50    1.11    --  -49.62  19.00 -30.00   50
  4  \w     -5.00  22.00   0.50    1.11    --  -49.62  19.00  30.00   54
  5  \w    -31.00  20.00   0.50    1.11    --  -49.62  38.00 -60.00  102
  6  \w    -77.00 -52.00   0.50    1.11    --  -49.62 131.00-106.00   50
  7  \w    -63.00 -37.00   0.50    1.11    --  -49.62 138.00  69.00   52
  8  \w    -21.00   7.00   0.50    1.11    --   49.62 -19.00-120.00   56
  9  \w    -23.00   2.00   0.50    1.11    --   49.62 -19.00 -60.00   50
 10  \w    -22.00  10.00   0.50    1.11    --   49.62 -19.00   0.00   64
 11  \w    -21.00  11.00   0.50    1.11    --   49.62 -19.00  90.00   64
 12  \w    -23.00  11.00   0.50    1.11    --   49.62 -19.00 150.00   68
 13  \w     64.00 102.00   0.50    1.11    --   49.62-138.00   7.00   76
 14  \w     39.00  82.00   0.50    1.11    --   49.62-131.00-176.00   86
 15  \w    -97.00 -71.00   0.50    1.11    --  -49.62-131.00-176.00   52
 16  \w   -100.00 -75.00   0.50    1.11    --  -49.62-125.00-120.00   50
 17  \w    -97.00 -70.00   0.50    1.11    --  -49.62-138.00   7.00   54
 18  \w   -116.00 -78.00   0.50    1.11    --  -49.62-125.00  90.00   76
 19  \w    -40.00 -13.00   0.50    4.44    --  -84.25  45.00-120.00   54
 20  \w    -77.00 -52.00   0.50    4.44    --  -84.25 131.00-106.00   50
 21  \w   -111.00 -86.00   0.50    4.44    --  -84.25-138.00   7.00   50
 22  \w   -137.00-112.00   0.50    4.44    --  -84.25-131.00-176.00   50
 23  \w     36.00  72.00   0.50    4.44    --  105.75 -61.00 120.00   72
 24  \w     93.00 120.00   0.50    4.44    --  105.75 -77.00 120.00   54
 25  \w     82.00 121.00   0.50    4.44    --  105.75-138.00   7.00   78
 26  \w    102.00 127.00   0.50    4.44    --  105.75 -77.00   0.00   50
 27  \w     73.00 105.00   0.50    4.44    --  105.75 -94.00 -30.00   64
 28  \w     81.00 106.00   0.50    4.44    --  105.75-125.00  30.00   50
 29  \w     62.00 106.00   0.50    4.44    --  105.75 -94.00  30.00   88
 30  \w     52.00  97.00   0.50    4.44    --  105.75-125.00  90.00   90
 31  \w     42.00  72.00   0.50    4.44    --  105.75-125.00  30.00   60
 32  \w     35.00  72.00   0.50    4.44    --  105.75 -77.00   0.00   74
 33  \w     36.00  79.00   0.50    4.44    --  105.75 -61.00 -60.00   86
 34  \w     50.00  96.00   0.50    4.44    --  105.75 -77.00-120.00   92
 35  \w     90.00 116.00   0.50    4.44    --  105.75 -77.00-180.00   52
 36  \w     78.00 116.00   0.50    4.44    --  105.75-131.00-176.00   76
 37  \w     86.00 111.00   0.50    4.44    --  105.75-125.00-150.00   50
 38  \w     61.00 108.00   0.50    4.44    --  105.75-107.00-146.36   94
 39  \w     38.00  74.00   0.50    4.44    --  105.75 -61.00-180.00   72
 40  \w     45.00  70.00   0.50    4.44    --  105.75 -61.00-120.00   50
 41  \w     39.00 106.00   0.50    4.44    --  105.75 -94.00-120.00  134
 42  \w     37.00  77.00   0.50    4.44    --  105.75 -61.00   0.00   80
 43  \w     35.00 106.00   0.50    4.44    --  105.75 -94.00 -60.00  142
 44  \w     98.00 132.00   0.50    4.44    --  105.75  15.00  60.00   68
 45  \w    135.00 174.00   0.50    4.44    --  105.75  15.00  60.00   78
 46  \w    131.00 172.00   0.50    4.44    --  105.75  61.00  60.00   82
 47  \w    133.00 159.00   0.50    4.44    --  105.75  30.00   0.00   52
 48  \w    104.00 177.00   0.50    4.44    --  105.75  61.00  90.00  146
 49  \w    123.00 175.00   0.50    4.44    --  105.75  30.00 150.00  104
 50  \w    117.00 142.00   0.50    4.44    --  105.75 138.00  69.00   50
 51  \w     93.00 121.00   0.50    4.44    --  105.75  61.00  60.00   56
 52  \w     99.00 125.00   0.50    4.44    --  105.75  30.00   0.00   52
 53  \w     98.00 170.00   0.50    4.44    --  105.75  45.00 -60.00  144
 54  \w    110.00 135.00   0.50    4.44    --  105.75 131.00-106.00   50
 55  \w    100.00 161.00   0.50    4.44    --  105.75  61.00-120.00  122
 56  \w     98.00 157.00   0.50    4.44    --  105.75  45.00-150.00  118
 57  \w    102.00 168.00   0.50    4.44    --  105.75  15.00-150.00  132
 58  \w     35.00  73.00   0.50    4.44    --  105.75 -94.00-180.00   76
 59  \w     43.00 111.00   0.50    4.44    --  105.75-125.00 120.00  136
 60  \w     35.00 109.00   0.50    4.44    --  105.75-125.00 150.00  148
 61  \w     38.00  74.00   0.50    4.44    --  105.75 -77.00 120.00   72
;
_diffrn_measurement_device 'four-circle diffractometer'
_diffrn_measurement_device_type 'XtaLAB Synergy, Dualflex, HyPix'
_diffrn_measurement_method '\w scans'
_diffrn_orient_matrix_type 'CrysAlisPro convention (1999,Acta A55,543-557)'
_diffrn_orient_matrix_UB_11 0.0552496000
_diffrn_orient_matrix_UB_12 -0.0845891000
_diffrn_orient_matrix_UB_13 0.0639640000
_diffrn_orient_matrix_UB_21 -0.1123075000
_diffrn_orient_matrix_UB_22 0.1030430000
_diffrn_orient_matrix_UB_23 0.0509996000
_diffrn_orient_matrix_UB_31 -0.1023482000
_diffrn_orient_matrix_UB_32 -0.0617297000
_diffrn_orient_matrix_UB_33 0.0023527000
_diffrn_radiation_monochromator mirror
_diffrn_radiation_probe x-ray
_diffrn_radiation_type 'Cu K\a'
_diffrn_radiation_wavelength 1.54184
_diffrn_reflns_av_R_equivalents 0.0763
_diffrn_reflns_av_unetI/netI 0.0481
_diffrn_reflns_Laue_measured_fraction_full 0.996
_diffrn_reflns_Laue_measured_fraction_max 0.980
_diffrn_reflns_limit_h_max 10
_diffrn_reflns_limit_h_min -13
_diffrn_reflns_limit_k_max 13
_diffrn_reflns_limit_k_min -14
_diffrn_reflns_limit_l_max 24
_diffrn_reflns_limit_l_min -24
_diffrn_reflns_number 35608
_diffrn_reflns_point_group_measured_fraction_full 0.996
_diffrn_reflns_point_group_measured_fraction_max 0.980
_diffrn_reflns_theta_full 74.504
_diffrn_reflns_theta_max 77.893
_diffrn_reflns_theta_min 2.347
_diffrn_source 'micro-focus sealed X-ray tube'
_diffrn_source_type 'PhotonJet (Cu) X-ray Source'
_exptl_absorpt_coefficient_mu 11.899
_exptl_absorpt_correction_T_max 1.00000
_exptl_absorpt_correction_T_min 0.46637
_exptl_absorpt_correction_type multi-scan
_exptl_absorpt_process_details
;
CrysAlisPro 1.171.40.61a (Rigaku Oxford Diffraction, 2019)
Empirical absorption correction using spherical harmonics,
 implemented in SCALE3 ABSPACK scaling algorithm.
;
_exptl_crystal_colour brown
_exptl_crystal_colour_primary brown
_exptl_crystal_density_diffrn 1.710
_exptl_crystal_description plate
_exptl_crystal_F_000 1118
_exptl_crystal_size_max 0.195
_exptl_crystal_size_mid 0.128
_exptl_crystal_size_min 0.037
_refine_diff_density_max 0.894
_refine_diff_density_min -1.458
_refine_diff_density_rms 0.144
_refine_ls_extinction_method none
_refine_ls_goodness_of_fit_ref 1.044
_refine_ls_hydrogen_treatment constr
_refine_ls_matrix_type full
_refine_ls_number_parameters 701
_refine_ls_number_reflns 8882
_refine_ls_number_restraints 371
_refine_ls_restrained_S_all 1.038
_refine_ls_R_factor_all 0.0817
_refine_ls_R_factor_gt 0.0732
_refine_ls_shift/su_max 0.000
_refine_ls_shift/su_mean 0.000
_refine_ls_structure_factor_coef Fsqd
_refine_ls_weighting_details 'w=1/[\s^2^(Fo^2^)+(0.1428P)^2^+2.5673P] where P=(Fo^2^+2Fc^2^)/3'
_refine_ls_weighting_scheme calc
_refine_ls_wR_factor_gt 0.2077
_refine_ls_wR_factor_ref 0.2154
_reflns_Friedel_coverage 0.000
_reflns_number_gt 7347
_reflns_number_total 8882
_reflns_threshold_expression 'I > 2\s(I)'
_cod_data_source_file d0dt01077d2.cif
_cod_data_source_block matbp43
_cod_depositor_comments 'Adding full bibliography for 7704070--7704072.cif.'
_cod_database_code 7704072
_shelx_shelxl_version_number 2018/3
_shelx_space_group_comment
;
The symmetry employed for this shelxl refinement is uniquely defined
by the following loop, which should always be used as a source of
symmetry information in preference to the above space-group names.
They are only intended as comments.
;
_shelx_estimated_absorpt_t_max 0.667
_shelx_estimated_absorpt_t_min 0.205
_diffrn_oxdiff_digest_frames
;
014878adda3c364841cb3ba0bf1bca630000029f921
;
_reflns_odcompleteness_completeness 99.56
_reflns_odcompleteness_iscentric 1
_reflns_odcompleteness_theta 74.33
_olex2_refinement_description
;
1. Fixed Uiso
 At 1.2 times of:
  All C(H,H) groups
 At 1.5 times of:
  All C(H,H,H) groups
2. Restrained distances
 O1-S1 \\sim O1-S1'
 with sigma of 0.01
 S1-O20 \\sim S1-O21 \\sim S1'-O20' \\sim S1'-O21'
 with sigma of 0.01
 S1-C25 \\sim S1'-C25'
 with sigma of 0.01
 C25-F1 \\sim C25-F2 \\sim C25-F3 \\sim C25'-F1' \\sim C25'-F2' \\sim C25'-F3'
 with sigma of 0.01
 O10-C7 \\sim O10-C7'
 with sigma of 0.01
 C7-C8 \\sim C7'-C8'
 with sigma of 0.01
 O10-C8 \\sim O10-C8'
 with sigma of 0.02
 O13-C13 \\sim O13-C13'
 with sigma of 0.01
 C13-C14 \\sim C13'-C14'
 with sigma of 0.01
 O13-C14 \\sim O13-C14'
 with sigma of 0.02
 O15-C17 \\sim O15-C17'
 with sigma of 0.01
 C17-C18 \\sim C17'-C18'
 with sigma of 0.01
 O15-C18 \\sim O15-C18'
 with sigma of 0.02
 O16-C19 \\sim O16-C19'
 with sigma of 0.01
 C19-C20 \\sim C19'-C20'
 with sigma of 0.01
 O16-C20 \\sim O16-C20'
 with sigma of 0.02
 O17-C21 \\sim O17-C21'
 with sigma of 0.01
 C21-C22 \\sim C21'-C22'
 with sigma of 0.01
 O17-C22 \\sim O17-C22'
 with sigma of 0.02
 O18-C23 \\sim O18-C23'
 with sigma of 0.01
 C23-C24 \\sim C23'-C24'
 with sigma of 0.01
 O18-C24 \\sim O18-C24'
 with sigma of 0.02
3. Uiso/Uaniso restraints and constraints
All non-hydrogen atoms have similar U: within 1.4A with sigma of 0.01 and sigma
for terminal atoms of 0.02
4. Rigid body (RIGU) restrains
 S1, O20, O21, C25, F1, F2, F3
 with sigma for 1-2 distances of 0.004 and sigma for 1-3 distances of 0.004
 S1', O20', O21', C25', F1', F2', F3'
 with sigma for 1-2 distances of 0.004 and sigma for 1-3 distances of 0.004
5. Others
 Sof(S1')=Sof(O20')=Sof(O21')=Sof(C25')=Sof(F1')=Sof(F2')=Sof(F3')=1-FVAR(1)
 Sof(S1)=Sof(O20)=Sof(O21)=Sof(C25)=Sof(F1)=Sof(F2)=Sof(F3)=FVAR(1)
 Sof(C7')=Sof(H7'A)=Sof(H7'B)=Sof(C8')=Sof(H8'A)=Sof(H8'B)=Sof(H8'C)=1-FVAR(2)
 Sof(C7)=Sof(H7A)=Sof(H7B)=Sof(C8)=Sof(H8A)=Sof(H8B)=Sof(H8C)=FVAR(2)
 Sof(C13')=Sof(H13C)=Sof(H13D)=Sof(C14')=Sof(H14D)=Sof(H14E)=Sof(H14F)=1-FVAR(3)
 Sof(C13)=Sof(H13A)=Sof(H13B)=Sof(C14)=Sof(H14A)=Sof(H14B)=Sof(H14C)=FVAR(3)
 Sof(C17')=Sof(H17C)=Sof(H17D)=Sof(C18')=Sof(H18D)=Sof(H18E)=Sof(H18F)=1-FVAR(4)
 Sof(C17)=Sof(H17A)=Sof(H17B)=Sof(C18)=Sof(H18A)=Sof(H18B)=Sof(H18C)=FVAR(4)
 Sof(C19')=Sof(H19C)=Sof(H19D)=Sof(C20')=Sof(H20D)=Sof(H20E)=Sof(H20F)=1-FVAR(5)
 Sof(C19)=Sof(H19A)=Sof(H19B)=Sof(C20)=Sof(H20A)=Sof(H20B)=Sof(H20C)=FVAR(5)
 Sof(C21')=Sof(H21C)=Sof(H21D)=Sof(C22')=Sof(H22D)=Sof(H22E)=Sof(H22F)=1-FVAR(6)
 Sof(C21)=Sof(H21A)=Sof(H21B)=Sof(C22)=Sof(H22A)=Sof(H22B)=Sof(H22C)=FVAR(6)
 Sof(C23')=Sof(H23C)=Sof(H23D)=Sof(C24')=Sof(H24D)=Sof(H24E)=Sof(H24F)=1-FVAR(7)
 Sof(C23)=Sof(H23A)=Sof(H23B)=Sof(C24)=Sof(H24A)=Sof(H24B)=Sof(H24C)=FVAR(7)
6.a Secondary CH2 refined with riding coordinates:
 C1(H1A,H1B), C3(H3A,H3B), C5(H5A,H5B), C7(H7A,H7B), C9(H9A,H9B), C11(H11A,
 H11B), C13(H13A,H13B), C15(H15A,H15B), C17(H17A,H17B), C19(H19A,H19B),
 C21(H21A,H21B), C23(H23A,H23B), C7'(H7'A,H7'B), C13'(H13C,H13D), C17'(H17C,
 H17D), C19'(H19C,H19D), C21'(H21C,H21D), C23'(H23C,H23D)
6.b Idealised Me refined as rotating group:
 C2(H2A,H2B,H2C), C4(H4A,H4B,H4C), C6(H6A,H6B,H6C), C8(H8A,H8B,H8C), C10(H10A,
 H10B,H10C), C12(H12A,H12B,H12C), C14(H14A,H14B,H14C), C16(H16A,H16B,H16C),
 C18(H18A,H18B,H18C), C20(H20A,H20B,H20C), C22(H22A,H22B,H22C), C24(H24A,H24B,
 H24C), C8'(H8'A,H8'B,H8'C), C14'(H14D,H14E,H14F), C18'(H18D,H18E,H18F),
 C20'(H20D,H20E,H20F), C22'(H22D,H22E,H22F), C24'(H24D,H24E,H24F)
;
_olex2_submission_original_sample_id matbp43
_olex2_submission_special_instructions 'No special instructions were received'
_oxdiff_exptl_absorpt_empirical_details
;
Empirical correction (ABSPACK) includes:
- Absorption correction using spherical harmonics
- Frame scaling
;
_oxdiff_exptl_absorpt_empirical_full_max 2.223
_oxdiff_exptl_absorpt_empirical_full_min 0.401

loop_
_space_group_symop_operation_xyz
'x, y, z'
'-x, -y, -z'

loop_
_atom_site_label
_atom_site_type_symbol
_atom_site_fract_x
_atom_site_fract_y
_atom_site_fract_z
_atom_site_U_iso_or_equiv
_atom_site_adp_type
_atom_site_occupancy
_atom_site_site_symmetry_order
_atom_site_calc_flag
_atom_site_refinement_flags_posn
_atom_site_refinement_flags_adp
_atom_site_refinement_flags_occupancy
_atom_site_disorder_assembly
_atom_site_disorder_group
V1 V 0.26717(8) 0.38262(6) 0.19298(4) 0.03181(19) Uani 1 1 d . U . . .
V2 V 0.52185(8) 0.28614(7) 0.27274(4) 0.03458(19) Uani 1 1 d . U . . .
V3 V 0.19787(8) 0.37514(6) 0.35892(4) 0.03141(19) Uani 1 1 d . U . . .
V4 V 0.15208(9) 0.18334(7) 0.26671(4) 0.0369(2) Uani 1 1 d . U . . .
V5 V 0.47508(9) 0.09469(7) 0.18093(4) 0.0405(2) Uani 1 1 d . U . . .
V6 V 0.41289(8) 0.07420(7) 0.35368(4) 0.0353(2) Uani 1 1 d . U . . .
O2 O 0.6485(4) 0.3216(3) 0.27460(18) 0.0444(7) Uani 1 1 d . U . . .
O3 O 0.1008(3) 0.4757(3) 0.41903(17) 0.0391(7) Uani 1 1 d . U . . .
O4 O 0.0253(4) 0.1466(3) 0.2645(2) 0.0484(8) Uani 1 1 d . U . . .
O5 O 0.5702(4) -0.0058(3) 0.1212(2) 0.0563(9) Uani 1 1 d . U . . .
O6 O 0.4650(4) -0.0368(3) 0.41259(18) 0.0449(8) Uani 1 1 d . U . . .
O7 O 0.4306(3) 0.4128(3) 0.20078(16) 0.0359(6) Uani 1 1 d . U . . .
O8 O 0.1556(3) 0.4902(3) 0.27563(16) 0.0344(6) Uani 1 1 d . U . . .
O9 O 0.1184(3) 0.3257(3) 0.19659(16) 0.0367(7) Uani 1 1 d . U . . .
O10 O 0.3916(4) 0.2477(3) 0.12373(17) 0.0426(7) Uani 1 1 d D U . . .
O11 O 0.3728(3) 0.3992(3) 0.34742(16) 0.0347(6) Uani 1 1 d . U . . .
O12 O 0.0640(3) 0.3095(3) 0.34302(17) 0.0383(7) Uani 1 1 d . U . . .
O13 O 0.3000(4) 0.0719(3) 0.19256(18) 0.0447(8) Uani 1 1 d D U . . .
O14 O 0.6087(4) 0.1597(3) 0.19618(18) 0.0441(7) Uani 1 1 d . U . . .
O15 O 0.5575(3) 0.1439(3) 0.34272(17) 0.0378(7) Uani 1 1 d D U . . .
O16 O 0.2826(3) 0.2223(3) 0.41579(16) 0.0358(6) Uani 1 1 d D U . . .
O17 O 0.2431(4) 0.0565(3) 0.33811(18) 0.0404(7) Uani 1 1 d D U . . .
O18 O 0.5175(4) -0.0201(3) 0.26347(17) 0.0404(7) Uani 1 1 d D U . . .
O19 O 0.3360(3) 0.2369(2) 0.26905(14) 0.0334(7) Uani 1 1 d . U . . .
C1 C 0.5131(5) 0.4545(4) 0.1425(3) 0.0412(10) Uani 1 1 d . U . . .
H1A H 0.470620 0.472158 0.100588 0.049 Uiso 1 1 calc R . . . .
H1B H 0.606994 0.387252 0.131424 0.049 Uiso 1 1 calc R . . . .
C2 C 0.5210(6) 0.5723(5) 0.1618(3) 0.0544(13) Uani 1 1 d . U . . .
H2A H 0.427854 0.637173 0.175251 0.082 Uiso 1 1 calc GR . . . .
H2B H 0.570290 0.602260 0.121619 0.082 Uiso 1 1 calc GR . . . .
H2C H 0.570022 0.552811 0.200771 0.082 Uiso 1 1 calc GR . . . .
C3 C 0.0354(5) 0.6108(4) 0.2747(3) 0.0406(10) Uani 1 1 d . U . . .
H3A H -0.029621 0.620629 0.319505 0.049 Uiso 1 1 calc R . . . .
H3B H -0.012367 0.612085 0.237077 0.049 Uiso 1 1 calc R . . . .
C4 C 0.0777(7) 0.7201(5) 0.2633(4) 0.0668(17) Uani 1 1 d . U . . .
H4A H 0.109301 0.728492 0.304613 0.100 Uiso 1 1 calc GR . . . .
H4B H -0.001397 0.797408 0.255102 0.100 Uiso 1 1 calc GR . . . .
H4C H 0.152181 0.704258 0.222797 0.100 Uiso 1 1 calc GR . . . .
C5 C 0.0451(6) 0.3377(5) 0.1403(3) 0.0457(11) Uani 1 1 d . U . . .
H5A H 0.063187 0.253440 0.126365 0.055 Uiso 1 1 calc R . . . .
H5B H 0.079727 0.379663 0.099354 0.055 Uiso 1 1 calc R . . . .
C6 C -0.1088(6) 0.4123(6) 0.1626(3) 0.0593(15) Uani 1 1 d . U . . .
H6A H -0.144606 0.367102 0.200378 0.089 Uiso 1 1 calc GR . . . .
H6B H -0.154462 0.423976 0.122956 0.089 Uiso 1 1 calc GR . . . .
H6C H -0.126505 0.494021 0.178756 0.089 Uiso 1 1 calc GR . . . .
C7 C 0.4474(10) 0.2605(8) 0.0488(3) 0.044(2) Uani 0.609(11) 1 d D U P A 1
H7A H 0.549199 0.220078 0.040676 0.052 Uiso 0.609(11) 1 calc R . P A 1
H7B H 0.418126 0.350056 0.035355 0.052 Uiso 0.609(11) 1 calc R . P A 1
C8 C 0.3947(13) 0.1989(10) 0.0047(5) 0.059(3) Uani 0.609(11) 1 d D U P A 1
H8A H 0.420724 0.111170 0.019478 0.089 Uiso 0.609(11) 1 calc GR . P A 1
H8B H 0.435222 0.203662 -0.044460 0.089 Uiso 0.609(11) 1 calc GR . P A 1
H8C H 0.294313 0.242523 0.010724 0.089 Uiso 0.609(11) 1 calc GR . P A 1
C9 C 0.3640(5) 0.5240(4) 0.3583(3) 0.0415(10) Uani 1 1 d . U . . .
H9A H 0.270952 0.576161 0.383588 0.050 Uiso 1 1 calc R . . . .
H9B H 0.378974 0.565355 0.312664 0.050 Uiso 1 1 calc R . . . .
C10 C 0.4722(6) 0.5132(5) 0.4003(3) 0.0504(12) Uani 1 1 d . U . . .
H10A H 0.461586 0.466862 0.444049 0.076 Uiso 1 1 calc GR . . . .
H10B H 0.459332 0.597012 0.410496 0.076 Uiso 1 1 calc GR . . . .
H10C H 0.564464 0.468972 0.373158 0.076 Uiso 1 1 calc GR . . . .
C11 C -0.0863(5) 0.3778(6) 0.3608(3) 0.0521(12) Uani 1 1 d . U . . .
H11A H -0.129755 0.344261 0.333987 0.062 Uiso 1 1 calc R . . . .
H11B H -0.112682 0.467012 0.347252 0.062 Uiso 1 1 calc R . . . .
C12 C -0.1394(7) 0.3667(9) 0.4381(4) 0.079(2) Uani 1 1 d . U . . .
H12A H -0.106546 0.278328 0.452531 0.118 Uiso 1 1 calc GR . . . .
H12B H -0.240187 0.405485 0.447189 0.118 Uiso 1 1 calc GR . . . .
H12C H -0.105828 0.409247 0.464473 0.118 Uiso 1 1 calc GR . . . .
C13 C 0.287(11) -0.038(4) 0.172(3) 0.067(6) Uani 0.24(3) 1 d D U P B 1
H13A H 0.212616 -0.051926 0.205537 0.081 Uiso 0.24(3) 1 calc R . P B 1
H13B H 0.373820 -0.113598 0.173763 0.081 Uiso 0.24(3) 1 calc R . P B 1
C14 C 0.255(6) -0.020(4) 0.099(2) 0.083(8) Uani 0.24(3) 1 d D U P B 1
H14A H 0.162496 0.046373 0.099302 0.124 Uiso 0.24(3) 1 calc GR . P B 1
H14B H 0.258755 -0.098135 0.084667 0.124 Uiso 0.24(3) 1 calc GR . P B 1
H14C H 0.322393 0.002835 0.067074 0.124 Uiso 0.24(3) 1 calc GR . P B 1
C15 C 0.7598(6) 0.0884(6) 0.1785(3) 0.0578(14) Uani 1 1 d . U . . .
H15A H 0.784228 -0.000437 0.192444 0.069 Uiso 1 1 calc R . . . .
H15B H 0.804551 0.120942 0.205080 0.069 Uiso 1 1 calc R . . . .
C16 C 0.8138(8) 0.0980(7) 0.1006(4) 0.084(2) Uani 1 1 d . U . . .
H16A H 0.779394 0.055692 0.074522 0.126 Uiso 1 1 calc GR . . . .
H16B H 0.914531 0.058218 0.091580 0.126 Uiso 1 1 calc GR . . . .
H16C H 0.782022 0.186118 0.085704 0.126 Uiso 1 1 calc GR . . . .
C17 C 0.6245(8) 0.1384(7) 0.4021(4) 0.0413(17) Uani 0.666(11) 1 d D U P C 1
H17A H 0.591121 0.094132 0.442264 0.050 Uiso 0.666(11) 1 calc R . P C 1
H17B H 0.598741 0.224387 0.416337 0.050 Uiso 0.666(11) 1 calc R . P C 1
C18 C 0.7799(8) 0.0715(9) 0.3828(5) 0.055(2) Uani 0.666(11) 1 d D U P C 1
H18A H 0.805501 -0.013038 0.367878 0.082 Uiso 0.666(11) 1 calc GR . P C 1
H18B H 0.820903 0.066722 0.423228 0.082 Uiso 0.666(11) 1 calc GR . P C 1
H18C H 0.813574 0.117725 0.344654 0.082 Uiso 0.666(11) 1 calc GR . P C 1
C19 C 0.3123(8) 0.2281(7) 0.4831(4) 0.0445(19) Uani 0.657(11) 1 d D U P D 1
H19A H 0.338990 0.298055 0.482813 0.053 Uiso 0.657(11) 1 calc R . P D 1
H19B H 0.390714 0.149639 0.492648 0.053 Uiso 0.657(11) 1 calc R . P D 1
C20 C 0.1862(10) 0.2470(9) 0.5411(4) 0.063(3) Uani 0.657(11) 1 d D U P D 1
H20A H 0.108736 0.324779 0.531724 0.095 Uiso 0.657(11) 1 calc GR . P D 1
H20B H 0.208382 0.251714 0.586046 0.095 Uiso 0.657(11) 1 calc GR . P D 1
H20C H 0.161443 0.176581 0.542251 0.095 Uiso 0.657(11) 1 calc GR . P D 1
C21 C 0.169(3) 0.020(2) 0.4023(9) 0.040(4) Uani 0.46(3) 1 d D U P E 1
H21A H 0.080141 0.090960 0.417990 0.047 Uiso 0.46(3) 1 calc R . P E 1
H21B H 0.224225 -0.002166 0.439600 0.047 Uiso 0.46(3) 1 calc R . P E 1
C22 C 0.144(3) -0.0939(17) 0.3878(10) 0.064(5) Uani 0.46(3) 1 d D U P E 1
H22A H 0.065297 -0.065006 0.364279 0.096 Uiso 0.46(3) 1 calc GR . P E 1
H22B H 0.125656 -0.136259 0.431883 0.096 Uiso 0.46(3) 1 calc GR . P E 1
H22C H 0.226145 -0.152222 0.357992 0.096 Uiso 0.46(3) 1 calc GR . P E 1
C23 C 0.6417(7) -0.1398(6) 0.2643(4) 0.0439(16) Uani 0.747(11) 1 d D U P F 1
H23A H 0.700077 -0.132739 0.294137 0.053 Uiso 0.747(11) 1 calc R . P F 1
H23B H 0.696054 -0.158543 0.216531 0.053 Uiso 0.747(11) 1 calc R . P F 1
C24 C 0.5971(11) -0.2467(7) 0.2927(5) 0.059(2) Uani 0.747(11) 1 d D U P F 1
H24A H 0.554100 -0.233395 0.341883 0.088 Uiso 0.747(11) 1 calc GR . P F 1
H24B H 0.678019 -0.327027 0.287893 0.088 Uiso 0.747(11) 1 calc GR . P F 1
H24C H 0.531180 -0.247224 0.266174 0.088 Uiso 0.747(11) 1 calc GR . P F 1
O1 O 0.1873(4) 0.5268(3) 0.12150(17) 0.0418(7) Uani 1 1 d D U . . .
S1 S 0.18725(19) 0.60882(17) 0.05836(9) 0.0413(4) Uani 0.890(5) 1 d D U P G 1
O20 O 0.2399(7) 0.6979(5) 0.0650(4) 0.0804(18) Uani 0.890(5) 1 d D U P G 1
O21 O 0.2364(6) 0.5436(5) -0.0057(2) 0.0770(17) Uani 0.890(5) 1 d D U P G 1
C25 C 0.0001(7) 0.7010(6) 0.0593(3) 0.0533(13) Uani 0.890(5) 1 d D U P G 1
F1 F -0.0219(8) 0.7869(5) 0.0067(3) 0.0532(13) Uani 0.890(5) 1 d D U P G 1
F2 F -0.0570(6) 0.6235(5) 0.0496(4) 0.0827(16) Uani 0.890(5) 1 d D U P G 1
F3 F -0.0656(6) 0.7600(5) 0.1192(2) 0.107(2) Uani 0.890(5) 1 d D U P G 1
S1' S 0.1797(17) 0.6448(13) 0.0813(9) 0.051(3) Uani 0.110(5) 1 d D U P G 2
O20' O 0.158(6) 0.743(3) 0.125(2) 0.082(7) Uani 0.110(5) 1 d D U P G 2
O21' O 0.270(3) 0.639(4) 0.0162(15) 0.073(8) Uani 0.110(5) 1 d D U P G 2
C25' C 0.009(2) 0.710(3) 0.0543(19) 0.057(4) Uani 0.110(5) 1 d D U P G 2
F1' F -0.015(8) 0.815(4) 0.015(3) 0.060(7) Uani 0.110(5) 1 d D U P G 2
F2' F -0.004(4) 0.624(4) 0.0205(18) 0.060(4) Uani 0.110(5) 1 d D U P G 2
F3' F -0.084(3) 0.676(3) 0.0970(18) 0.056(4) Uani 0.110(5) 1 d D U P G 2
C7' C 0.3651(14) 0.2360(13) 0.0541(5) 0.049(3) Uani 0.391(11) 1 d D U P A 2
H7'A H 0.291421 0.315194 0.041157 0.059 Uiso 0.391(11) 1 calc R . P A 2
H7'B H 0.333812 0.168665 0.056244 0.059 Uiso 0.391(11) 1 calc R . P A 2
C8' C 0.4958(17) 0.2065(17) -0.0008(7) 0.066(4) Uani 0.391(11) 1 d D U P A 2
H8'A H 0.533631 0.266958 0.001559 0.100 Uiso 0.391(11) 1 calc GR . P A 2
H8'B H 0.474009 0.211397 -0.047109 0.100 Uiso 0.391(11) 1 calc GR . P A 2
H8'C H 0.563677 0.122017 0.007942 0.100 Uiso 0.391(11) 1 calc GR . P A 2
C13' C 0.305(3) -0.0513(11) 0.1800(10) 0.061(3) Uani 0.76(3) 1 d D U P B 2
H13C H 0.280663 -0.090461 0.224854 0.073 Uiso 0.76(3) 1 calc R . P B 2
H13D H 0.400019 -0.107001 0.158202 0.073 Uiso 0.76(3) 1 calc R . P B 2
C14' C 0.2061(18) -0.0345(11) 0.1326(9) 0.083(4) Uani 0.76(3) 1 d D U P B 2
H14D H 0.111566 0.011452 0.156826 0.125 Uiso 0.76(3) 1 calc GR . P B 2
H14E H 0.217937 -0.116606 0.119875 0.125 Uiso 0.76(3) 1 calc GR . P B 2
H14F H 0.224636 0.012454 0.090382 0.125 Uiso 0.76(3) 1 calc GR . P B 2
C17' C 0.6958(12) 0.0760(14) 0.3576(8) 0.052(4) Uani 0.334(11) 1 d D U P C 2
H17C H 0.763728 0.082668 0.317065 0.062 Uiso 0.334(11) 1 calc R . P C 2
H17D H 0.715528 -0.013544 0.366553 0.062 Uiso 0.334(11) 1 calc R . P C 2
C18' C 0.7077(19) 0.130(2) 0.4210(9) 0.066(5) Uani 0.334(11) 1 d D U P C 2
H18D H 0.679145 0.220179 0.413805 0.099 Uiso 0.334(11) 1 calc GR . P C 2
H18E H 0.803343 0.090431 0.427914 0.099 Uiso 0.334(11) 1 calc GR . P C 2
H18F H 0.648434 0.113948 0.462186 0.099 Uiso 0.334(11) 1 calc GR . P C 2
C19' C 0.2394(17) 0.2170(12) 0.4909(5) 0.039(3) Uani 0.343(11) 1 d D U P D 2
H19C H 0.283267 0.129112 0.507327 0.047 Uiso 0.343(11) 1 calc R . P D 2
H19D H 0.138718 0.243008 0.501424 0.047 Uiso 0.343(11) 1 calc R . P D 2
C20' C 0.2740(17) 0.2987(13) 0.5324(7) 0.045(3) Uani 0.343(11) 1 d D U P D 2
H20D H 0.367104 0.291656 0.512976 0.068 Uiso 0.343(11) 1 calc GR . P D 2
H20E H 0.269064 0.270303 0.581222 0.068 Uiso 0.343(11) 1 calc GR . P D 2
H20F H 0.207971 0.386000 0.529225 0.068 Uiso 0.343(11) 1 calc GR . P D 2
C21' C 0.147(2) 0.0242(15) 0.3927(10) 0.042(4) Uani 0.54(3) 1 d D U P E 2
H21C H 0.057508 0.052086 0.377923 0.050 Uiso 0.54(3) 1 calc R . P E 2
H21D H 0.131675 0.066782 0.436292 0.050 Uiso 0.54(3) 1 calc R . P E 2
C22' C 0.210(2) -0.1200(12) 0.4055(8) 0.060(4) Uani 0.54(3) 1 d D U P E 2
H22D H 0.234457 -0.161632 0.361167 0.090 Uiso 0.54(3) 1 calc GR . P E 2
H22E H 0.143018 -0.143611 0.437695 0.090 Uiso 0.54(3) 1 calc GR . P E 2
H22F H 0.293022 -0.145580 0.425535 0.090 Uiso 0.54(3) 1 calc GR . P E 2
C23' C 0.533(2) -0.1505(10) 0.2576(12) 0.049(4) Uani 0.253(11) 1 d D U P F 2
H23C H 0.541593 -0.168156 0.208369 0.059 Uiso 0.253(11) 1 calc R . P F 2
H23D H 0.451590 -0.161048 0.285146 0.059 Uiso 0.253(11) 1 calc R . P F 2
C24' C 0.665(2) -0.2411(17) 0.2857(16) 0.059(6) Uani 0.253(11) 1 d D U P F 2
H24D H 0.746240 -0.246232 0.251485 0.089 Uiso 0.253(11) 1 calc GR . P F 2
H24E H 0.664987 -0.324305 0.293856 0.089 Uiso 0.253(11) 1 calc GR . P F 2
H24F H 0.665977 -0.210034 0.329474 0.089 Uiso 0.253(11) 1 calc GR . P F 2

loop_
_atom_site_aniso_label
_atom_site_aniso_U_11
_atom_site_aniso_U_22
_atom_site_aniso_U_33
_atom_site_aniso_U_23
_atom_site_aniso_U_13
_atom_site_aniso_U_12
V1 0.0408(4) 0.0248(3) 0.0281(4) 0.0025(3) -0.0081(3) -0.0120(3)
V2 0.0387(4) 0.0294(4) 0.0329(4) 0.0053(3) -0.0078(3) -0.0125(3)
V3 0.0400(4) 0.0249(3) 0.0266(4) 0.0029(3) -0.0081(3) -0.0110(3)
V4 0.0490(4) 0.0291(4) 0.0361(4) 0.0043(3) -0.0129(3) -0.0184(3)
V5 0.0534(5) 0.0262(4) 0.0336(4) -0.0013(3) -0.0063(3) -0.0096(3)
V6 0.0432(4) 0.0248(3) 0.0331(4) 0.0050(3) -0.0087(3) -0.0105(3)
O2 0.0489(18) 0.0402(17) 0.0424(18) 0.0095(14) -0.0109(14) -0.0184(15)
O3 0.0473(17) 0.0302(15) 0.0340(16) 0.0040(12) -0.0098(13) -0.0109(13)
O4 0.063(2) 0.0453(19) 0.051(2) 0.0086(15) -0.0237(17) -0.0325(18)
O5 0.068(2) 0.0338(17) 0.049(2) -0.0086(15) -0.0026(18) -0.0065(16)
O6 0.0536(19) 0.0321(16) 0.0420(18) 0.0078(13) -0.0148(15) -0.0107(14)
O7 0.0431(16) 0.0322(15) 0.0313(15) 0.0085(12) -0.0073(12) -0.0167(13)
O8 0.0410(15) 0.0248(14) 0.0320(15) 0.0008(11) -0.0069(12) -0.0092(12)
O9 0.0481(17) 0.0326(15) 0.0324(15) 0.0038(12) -0.0136(13) -0.0181(13)
O10 0.0574(19) 0.0372(16) 0.0293(16) -0.0020(12) -0.0057(14) -0.0167(15)
O11 0.0413(16) 0.0270(14) 0.0369(16) 0.0024(11) -0.0111(12) -0.0142(12)
O12 0.0379(15) 0.0370(16) 0.0352(16) 0.0068(13) -0.0055(12) -0.0136(13)
O13 0.071(2) 0.0304(16) 0.0369(17) -0.0003(13) -0.0123(15) -0.0244(16)
O14 0.0438(17) 0.0379(17) 0.0378(17) 0.0008(13) -0.0009(14) -0.0087(14)
O15 0.0425(16) 0.0333(15) 0.0348(16) 0.0037(12) -0.0106(13) -0.0127(13)
O16 0.0442(16) 0.0298(14) 0.0279(15) 0.0040(11) -0.0074(12) -0.0112(13)
O17 0.0524(18) 0.0295(15) 0.0412(17) 0.0063(13) -0.0100(14) -0.0200(14)
O18 0.0522(18) 0.0216(14) 0.0357(16) 0.0008(11) -0.0090(14) -0.0045(13)
O19 0.0433(17) 0.0257(14) 0.0269(15) 0.0027(11) -0.0059(12) -0.0115(13)
C1 0.044(2) 0.036(2) 0.040(2) 0.0126(18) -0.0070(19) -0.0180(19)
C2 0.058(3) 0.040(3) 0.061(3) 0.005(2) 0.005(3) -0.025(2)
C3 0.047(2) 0.026(2) 0.036(2) 0.0038(16) -0.0092(19) -0.0038(18)
C4 0.079(4) 0.027(2) 0.097(5) 0.006(3) -0.043(4) -0.014(3)
C5 0.069(3) 0.044(3) 0.036(2) 0.0085(19) -0.027(2) -0.029(2)
C6 0.064(3) 0.077(4) 0.053(3) 0.024(3) -0.029(3) -0.042(3)
C7 0.067(5) 0.040(4) 0.023(3) 0.004(3) -0.002(3) -0.024(3)
C8 0.089(7) 0.054(5) 0.040(5) -0.007(4) -0.016(5) -0.031(5)
C9 0.054(3) 0.032(2) 0.042(2) 0.0037(18) -0.014(2) -0.021(2)
C10 0.058(3) 0.044(3) 0.059(3) 0.001(2) -0.024(2) -0.024(2)
C11 0.041(2) 0.059(3) 0.048(3) 0.005(2) -0.011(2) -0.014(2)
C12 0.045(3) 0.132(7) 0.057(4) -0.009(4) -0.004(3) -0.035(4)
C13 0.110(11) 0.038(8) 0.059(9) -0.011(7) -0.002(8) -0.040(9)
C14 0.140(19) 0.072(13) 0.073(16) -0.023(14) -0.033(15) -0.068(13)
C15 0.041(3) 0.061(3) 0.052(3) -0.006(3) -0.001(2) -0.006(2)
C16 0.069(4) 0.068(4) 0.081(5) 0.009(4) 0.017(4) -0.013(3)
C17 0.045(4) 0.040(3) 0.041(4) 0.008(3) -0.019(3) -0.017(3)
C18 0.046(4) 0.067(5) 0.053(5) 0.017(4) -0.021(4) -0.023(4)
C19 0.054(4) 0.037(3) 0.040(4) 0.001(3) -0.022(3) -0.011(3)
C20 0.073(6) 0.054(5) 0.032(4) 0.002(3) -0.006(4) 0.000(4)
C21 0.043(7) 0.041(5) 0.042(6) 0.012(5) -0.025(6) -0.020(5)
C22 0.095(13) 0.049(8) 0.059(9) 0.014(6) -0.020(8) -0.043(9)
C23 0.050(3) 0.030(3) 0.042(3) 0.000(2) -0.012(3) -0.006(3)
C24 0.080(6) 0.028(3) 0.065(5) 0.003(3) -0.024(5) -0.016(4)
O1 0.0504(18) 0.0358(16) 0.0331(16) 0.0086(13) -0.0110(13) -0.0132(14)
S1 0.0497(8) 0.0361(8) 0.0378(8) 0.0101(6) -0.0121(7) -0.0185(6)
O20 0.090(4) 0.058(3) 0.119(5) 0.036(3) -0.054(4) -0.048(3)
O21 0.091(4) 0.064(3) 0.039(2) 0.003(2) -0.016(2) 0.002(3)
C25 0.058(3) 0.051(3) 0.042(3) 0.017(2) -0.008(2) -0.019(2)
F1 0.065(2) 0.044(2) 0.049(2) 0.021(2) -0.0220(18) -0.021(2)
F2 0.068(3) 0.080(3) 0.111(4) 0.039(3) -0.037(3) -0.042(3)
F3 0.101(3) 0.084(3) 0.040(2) 0.006(2) -0.001(2) 0.044(3)
S1' 0.052(5) 0.051(6) 0.048(6) 0.027(5) -0.015(5) -0.024(5)
O20' 0.105(17) 0.067(15) 0.100(15) 0.010(13) -0.032(12) -0.056(12)
O21' 0.061(9) 0.057(12) 0.070(11) 0.043(10) -0.020(11) -0.004(11)
C25' 0.062(5) 0.055(6) 0.045(6) 0.013(5) -0.013(5) -0.017(5)
F1' 0.067(12) 0.055(10) 0.050(12) 0.020(9) -0.024(10) -0.017(10)
F2' 0.064(7) 0.061(6) 0.049(6) 0.009(6) -0.016(6) -0.021(6)
F3' 0.058(6) 0.059(7) 0.045(6) 0.010(6) -0.014(6) -0.019(6)
C7' 0.072(7) 0.044(5) 0.032(5) -0.003(4) -0.008(5) -0.026(5)
C8' 0.081(9) 0.063(8) 0.039(7) 0.000(6) 0.001(7) -0.021(7)
C13' 0.099(9) 0.033(4) 0.055(5) -0.009(3) -0.006(4) -0.034(6)
C14' 0.147(10) 0.060(5) 0.070(8) -0.005(5) -0.026(7) -0.065(6)
C17' 0.048(6) 0.045(6) 0.051(7) 0.011(5) -0.010(5) -0.011(5)
C18' 0.046(8) 0.081(10) 0.054(9) 0.010(8) -0.010(7) -0.014(7)
C19' 0.058(7) 0.028(5) 0.035(6) 0.011(4) -0.011(5) -0.025(5)
C20' 0.058(7) 0.035(6) 0.036(6) 0.001(5) -0.014(6) -0.010(5)
C21' 0.049(7) 0.042(5) 0.042(6) 0.017(4) -0.022(6) -0.024(5)
C22' 0.087(10) 0.048(6) 0.063(8) 0.019(5) -0.021(6) -0.046(7)
C23' 0.056(7) 0.030(6) 0.052(7) 0.004(6) -0.022(6) -0.006(6)
C24' 0.066(11) 0.031(9) 0.067(11) -0.007(8) -0.013(11) -0.004(9)

loop_
_atom_type_symbol
_atom_type_description
_atom_type_scat_dispersion_real
_atom_type_scat_dispersion_imag
_atom_type_scat_source
C C 0.0181 0.0091 'International Tables Vol C Tables 4.2.6.8 and 6.1.1.4'
H H 0.0000 0.0000 'International Tables Vol C Tables 4.2.6.8 and 6.1.1.4'
F F 0.0727 0.0534 'International Tables Vol C Tables 4.2.6.8 and 6.1.1.4'
O O 0.0492 0.0322 'International Tables Vol C Tables 4.2.6.8 and 6.1.1.4'
S S 0.3331 0.5567 'International Tables Vol C Tables 4.2.6.8 and 6.1.1.4'
V V 0.0687 2.1097 'International Tables Vol C Tables 4.2.6.8 and 6.1.1.4'

loop_
_geom_angle_atom_site_label_1
_geom_angle_atom_site_label_2
_geom_angle_atom_site_label_3
_geom_angle
_geom_angle_site_symmetry_1
_geom_angle_site_symmetry_3
_geom_angle_publ_flag
O7 V1 O8 90.24(13) . . ?
O7 V1 O10 88.91(14) . . ?
O7 V1 O19 84.96(12) . . ?
O7 V1 O1 98.03(13) . . ?
O8 V1 O10 168.92(13) . . ?
O8 V1 O19 84.69(12) . . ?
O8 V1 O1 93.26(13) . . ?
O9 V1 O7 169.60(13) . . ?
O9 V1 O8 89.89(13) . . ?
O9 V1 O10 88.96(14) . . ?
O9 V1 O19 84.69(12) . . ?
O9 V1 O1 92.34(13) . . ?
O10 V1 O19 84.23(13) . . ?
O10 V1 O1 97.79(14) . . ?
O1 V1 O19 176.40(13) . . ?
O2 V2 O7 100.25(15) . . ?
O2 V2 O11 101.23(16) . . ?
O2 V2 O14 100.63(17) . . ?
O2 V2 O15 100.27(16) . . ?
O2 V2 O19 179.23(15) . . ?
O7 V2 O11 87.89(13) . . ?
O7 V2 O14 87.10(14) . . ?
O7 V2 O19 78.98(11) . . ?
O11 V2 O19 78.66(11) . . ?
O14 V2 O11 158.11(14) . . ?
O14 V2 O19 79.46(13) . . ?
O15 V2 O7 159.47(14) . . ?
O15 V2 O11 88.57(13) . . ?
O15 V2 O14 88.70(14) . . ?
O15 V2 O19 80.49(12) . . ?
O3 V3 O8 98.14(14) . . ?
O3 V3 O11 99.97(15) . . ?
O3 V3 O12 100.20(16) . . ?
O3 V3 O16 101.32(15) . . ?
O3 V3 O19 177.70(13) . . ?
O8 V3 O11 87.14(13) . . ?
O8 V3 O12 89.07(13) . . ?
O8 V3 O19 79.59(11) . . ?
O11 V3 O12 159.81(14) . . ?
O11 V3 O19 79.61(12) . . ?
O12 V3 O19 80.20(12) . . ?
O16 V3 O8 160.49(13) . . ?
O16 V3 O11 88.20(13) . . ?
O16 V3 O12 88.80(13) . . ?
O16 V3 O19 80.94(11) . . ?
O4 V4 O9 101.01(16) . . ?
O4 V4 O12 100.64(18) . . ?
O4 V4 O13 100.95(18) . . ?
O4 V4 O17 99.96(16) . . ?
O4 V4 O19 179.58(16) . . ?
O9 V4 O12 88.70(13) . . ?
O9 V4 O13 88.13(14) . . ?
O9 V4 O17 159.03(14) . . ?
O9 V4 O19 78.67(11) . . ?
O12 V4 O13 158.39(14) . . ?
O12 V4 O19 79.63(12) . . ?
O13 V4 O19 78.79(12) . . ?
O17 V4 O12 87.53(14) . . ?
O17 V4 O13 87.83(15) . . ?
O17 V4 O19 80.37(12) . . ?
O5 V5 O10 101.17(18) . . ?
O5 V5 O13 99.63(19) . . ?
O5 V5 O14 100.6(2) . . ?
O5 V5 O18 97.90(18) . . ?
O5 V5 O19 178.70(17) . . ?
O10 V5 O13 88.34(15) . . ?
O10 V5 O14 88.37(15) . . ?
O10 V5 O18 160.90(14) . . ?
O10 V5 O19 79.86(12) . . ?
O13 V5 O19 79.56(12) . . ?
O14 V5 O13 159.78(14) . . ?
O14 V5 O19 80.22(12) . . ?
O18 V5 O13 87.33(15) . . ?
O18 V5 O14 89.29(15) . . ?
O18 V5 O19 81.06(11) . . ?
O6 V6 O15 100.64(16) . . ?
O6 V6 O16 100.75(16) . . ?
O6 V6 O17 100.63(16) . . ?
O6 V6 O18 101.47(16) . . ?
O6 V6 O19 179.42(16) . . ?
O15 V6 O16 87.70(13) . . ?
O15 V6 O17 158.73(13) . . ?
O15 V6 O18 88.30(14) . . ?
O15 V6 O19 79.32(12) . . ?
O16 V6 O19 78.67(11) . . ?
O17 V6 O16 87.91(14) . . ?
O17 V6 O19 79.41(11) . . ?
O18 V6 O16 157.78(13) . . ?
O18 V6 O17 87.94(15) . . ?
O18 V6 O19 79.11(11) . . ?
V1 O7 V2 105.36(13) . . ?
C1 O7 V1 124.7(3) . . ?
C1 O7 V2 120.7(3) . . ?
V3 O8 V1 105.03(13) . . ?
C3 O8 V1 126.0(3) . . ?
C3 O8 V3 125.7(3) . . ?
V1 O9 V4 106.10(15) . . ?
C5 O9 V1 126.2(3) . . ?
C5 O9 V4 121.8(3) . . ?
V5 O10 V1 105.32(15) . . ?
C7 O10 V1 129.2(4) . . ?
C7 O10 V5 123.0(4) . . ?
C7' O10 V1 125.7(6) . . ?
C7' O10 V5 119.4(6) . . ?
V3 O11 V2 111.06(14) . . ?
C9 O11 V2 120.6(3) . . ?
C9 O11 V3 119.3(3) . . ?
V4 O12 V3 110.54(15) . . ?
C11 O12 V3 123.9(3) . . ?
C11 O12 V4 121.0(3) . . ?
V5 O13 V4 111.56(15) . . ?
C13 O13 V4 119(4) . . ?
C13 O13 V5 126(4) . . ?
C13' O13 V4 120.3(12) . . ?
C13' O13 V5 120.1(12) . . ?
V5 O14 V2 110.69(16) . . ?
C15 O14 V2 121.2(3) . . ?
C15 O14 V5 123.0(3) . . ?
V2 O15 V6 110.86(15) . . ?
C17 O15 V2 121.1(3) . . ?
C17 O15 V6 120.6(3) . . ?
C17' O15 V2 118.9(7) . . ?
C17' O15 V6 125.7(7) . . ?
V3 O16 V6 110.97(14) . . ?
C19 O16 V3 121.8(4) . . ?
C19 O16 V6 118.9(4) . . ?
C19' O16 V3 122.2(6) . . ?
C19' O16 V6 126.3(6) . . ?
V4 O17 V6 110.77(14) . . ?
C21 O17 V4 124.8(13) . . ?
C21 O17 V6 112.7(12) . . ?
C21' O17 V4 114.2(10) . . ?
C21' O17 V6 125.1(11) . . ?
V5 O18 V6 110.50(14) . . ?
C23 O18 V5 125.4(3) . . ?
C23 O18 V6 120.3(3) . . ?
C23' O18 V5 117.2(8) . . ?
C23' O18 V6 119.8(9) . . ?
V1 O19 V2 90.69(10) . . ?
V1 O19 V3 90.68(10) . . ?
V1 O19 V4 90.54(11) . . ?
V1 O19 V5 90.59(10) . . ?
V1 O19 V6 179.9(2) . . ?
V2 O19 V4 178.75(14) . . ?
V2 O19 V6 89.33(10) . . ?
V3 O19 V2 90.64(10) . . ?
V3 O19 V4 89.63(10) . . ?
V3 O19 V5 178.70(13) . . ?
V3 O19 V6 89.41(10) . . ?
V4 O19 V6 89.45(9) . . ?
V5 O19 V2 89.61(10) . . ?
V5 O19 V4 90.10(10) . . ?
V5 O19 V6 89.32(10) . . ?
O7 C1 H1A 109.6 . . ?
O7 C1 H1B 109.6 . . ?
O7 C1 C2 110.3(4) . . ?
H1A C1 H1B 108.1 . . ?
C2 C1 H1A 109.6 . . ?
C2 C1 H1B 109.6 . . ?
C1 C2 H2A 109.5 . . ?
C1 C2 H2B 109.5 . . ?
C1 C2 H2C 109.5 . . ?
H2A C2 H2B 109.5 . . ?
H2A C2 H2C 109.5 . . ?
H2B C2 H2C 109.5 . . ?
O8 C3 H3A 109.4 . . ?
O8 C3 H3B 109.4 . . ?
O8 C3 C4 111.3(4) . . ?
H3A C3 H3B 108.0 . . ?
C4 C3 H3A 109.4 . . ?
C4 C3 H3B 109.4 . . ?
C3 C4 H4A 109.5 . . ?
C3 C4 H4B 109.5 . . ?
C3 C4 H4C 109.5 . . ?
H4A C4 H4B 109.5 . . ?
H4A C4 H4C 109.5 . . ?
H4B C4 H4C 109.5 . . ?
O9 C5 H5A 109.4 . . ?
O9 C5 H5B 109.4 . . ?
O9 C5 C6 111.2(4) . . ?
H5A C5 H5B 108.0 . . ?
C6 C5 H5A 109.4 . . ?
C6 C5 H5B 109.4 . . ?
C5 C6 H6A 109.5 . . ?
C5 C6 H6B 109.5 . . ?
C5 C6 H6C 109.5 . . ?
H6A C6 H6B 109.5 . . ?
H6A C6 H6C 109.5 . . ?
H6B C6 H6C 109.5 . . ?
O10 C7 H7A 109.8 . . ?
O10 C7 H7B 109.8 . . ?
O10 C7 C8 109.5(6) . . ?
H7A C7 H7B 108.2 . . ?
C8 C7 H7A 109.8 . . ?
C8 C7 H7B 109.8 . . ?
C7 C8 H8A 109.5 . . ?
C7 C8 H8B 109.5 . . ?
C7 C8 H8C 109.5 . . ?
H8A C8 H8B 109.5 . . ?
H8A C8 H8C 109.5 . . ?
H8B C8 H8C 109.5 . . ?
O11 C9 H9A 109.5 . . ?
O11 C9 H9B 109.5 . . ?
O11 C9 C10 110.8(4) . . ?
H9A C9 H9B 108.1 . . ?
C10 C9 H9A 109.5 . . ?
C10 C9 H9B 109.5 . . ?
C9 C10 H10A 109.5 . . ?
C9 C10 H10B 109.5 . . ?
C9 C10 H10C 109.5 . . ?
H10A C10 H10B 109.5 . . ?
H10A C10 H10C 109.5 . . ?
H10B C10 H10C 109.5 . . ?
O12 C11 H11A 109.3 . . ?
O12 C11 H11B 109.3 . . ?
O12 C11 C12 111.8(5) . . ?
H11A C11 H11B 107.9 . . ?
C12 C11 H11A 109.3 . . ?
C12 C11 H11B 109.3 . . ?
C11 C12 H12A 109.5 . . ?
C11 C12 H12B 109.5 . . ?
C11 C12 H12C 109.5 . . ?
H12A C12 H12B 109.5 . . ?
H12A C12 H12C 109.5 . . ?
H12B C12 H12C 109.5 . . ?
O13 C13 H13A 109.4 . . ?
O13 C13 H13B 109.4 . . ?
O13 C13 C14 111.0(15) . . ?
H13A C13 H13B 108.0 . . ?
C14 C13 H13A 109.4 . . ?
C14 C13 H13B 109.4 . . ?
C13 C14 H14A 109.5 . . ?
C13 C14 H14B 109.5 . . ?
C13 C14 H14C 109.5 . . ?
H14A C14 H14B 109.5 . . ?
H14A C14 H14C 109.5 . . ?
H14B C14 H14C 109.5 . . ?
O14 C15 H15A 109.3 . . ?
O14 C15 H15B 109.3 . . ?
O14 C15 C16 111.7(5) . . ?
H15A C15 H15B 107.9 . . ?
C16 C15 H15A 109.3 . . ?
C16 C15 H15B 109.3 . . ?
C15 C16 H16A 109.5 . . ?
C15 C16 H16B 109.5 . . ?
C15 C16 H16C 109.5 . . ?
H16A C16 H16B 109.5 . . ?
H16A C16 H16C 109.5 . . ?
H16B C16 H16C 109.5 . . ?
O15 C17 H17A 109.4 . . ?
O15 C17 H17B 109.4 . . ?
O15 C17 C18 111.3(6) . . ?
H17A C17 H17B 108.0 . . ?
C18 C17 H17A 109.4 . . ?
C18 C17 H17B 109.4 . . ?
C17 C18 H18A 109.5 . . ?
C17 C18 H18B 109.5 . . ?
C17 C18 H18C 109.5 . . ?
H18A C18 H18B 109.5 . . ?
H18A C18 H18C 109.5 . . ?
H18B C18 H18C 109.5 . . ?
O16 C19 H19A 109.5 . . ?
O16 C19 H19B 109.5 . . ?
O16 C19 C20 110.9(6) . . ?
H19A C19 H19B 108.0 . . ?
C20 C19 H19A 109.5 . . ?
C20 C19 H19B 109.5 . . ?
C19 C20 H20A 109.5 . . ?
C19 C20 H20B 109.5 . . ?
C19 C20 H20C 109.5 . . ?
H20A C20 H20B 109.5 . . ?
H20A C20 H20C 109.5 . . ?
H20B C20 H20C 109.5 . . ?
O17 C21 H21A 109.8 . . ?
O17 C21 H21B 109.8 . . ?
O17 C21 C22 109.4(11) . . ?
H21A C21 H21B 108.2 . . ?
C22 C21 H21A 109.8 . . ?
C22 C21 H21B 109.8 . . ?
C21 C22 H22A 109.5 . . ?
C21 C22 H22B 109.5 . . ?
C21 C22 H22C 109.5 . . ?
H22A C22 H22B 109.5 . . ?
H22A C22 H22C 109.5 . . ?
H22B C22 H22C 109.5 . . ?
O18 C23 H23A 109.8 . . ?
O18 C23 H23B 109.8 . . ?
O18 C23 C24 109.4(6) . . ?
H23A C23 H23B 108.2 . . ?
C24 C23 H23A 109.8 . . ?
C24 C23 H23B 109.8 . . ?
C23 C24 H24A 109.5 . . ?
C23 C24 H24B 109.5 . . ?
C23 C24 H24C 109.5 . . ?
H24A C24 H24B 109.5 . . ?
H24A C24 H24C 109.5 . . ?
H24B C24 H24C 109.5 . . ?
S1 O1 V1 157.9(2) . . ?
S1' O1 V1 152.4(8) . . ?
O1 S1 C25 102.0(2) . . ?
O20 S1 O1 112.5(3) . . ?
O20 S1 C25 105.8(3) . . ?
O21 S1 O1 114.0(3) . . ?
O21 S1 O20 116.7(4) . . ?
O21 S1 C25 103.9(3) . . ?
F1 C25 S1 111.1(5) . . ?
F1 C25 F2 106.8(5) . . ?
F2 C25 S1 109.5(4) . . ?
F3 C25 S1 112.0(4) . . ?
F3 C25 F1 108.4(6) . . ?
F3 C25 F2 108.9(6) . . ?
O1 S1' C25' 104.0(14) . . ?
O20' S1' O1 113(2) . . ?
O20' S1' C25' 100(3) . . ?
O21' S1' O1 120(2) . . ?
O21' S1' O20' 114(3) . . ?
O21' S1' C25' 102(2) . . ?
F1' C25' S1' 113(4) . . ?
F1' C25' F2' 110(4) . . ?
F2' C25' S1' 111(3) . . ?
F3' C25' S1' 114(2) . . ?
F3' C25' F1' 128(4) . . ?
F3' C25' F2' 73(3) . . ?
C25' F2' F3' 53.2(13) . . ?
C25' F3' F2' 53.5(13) . . ?
O10 C7' H7'A 109.6 . . ?
O10 C7' H7'B 109.6 . . ?
O10 C7' C8' 110.3(10) . . ?
H7'A C7' H7'B 108.1 . . ?
C8' C7' H7'A 109.6 . . ?
C8' C7' H7'B 109.6 . . ?
C7' C8' H8'A 109.5 . . ?
C7' C8' H8'B 109.5 . . ?
C7' C8' H8'C 109.5 . . ?
H8'A C8' H8'B 109.5 . . ?
H8'A C8' H8'C 109.5 . . ?
H8'B C8' H8'C 109.5 . . ?
O13 C13' H13C 109.7 . . ?
O13 C13' H13D 109.7 . . ?
O13 C13' C14' 109.7(9) . . ?
H13C C13' H13D 108.2 . . ?
C14' C13' H13C 109.7 . . ?
C14' C13' H13D 109.7 . . ?
C13' C14' H14D 109.5 . . ?
C13' C14' H14E 109.5 . . ?
C13' C14' H14F 109.5 . . ?
H14D C14' H14E 109.5 . . ?
H14D C14' H14F 109.5 . . ?
H14E C14' H14F 109.5 . . ?
O15 C17' H17C 109.8 . . ?
O15 C17' H17D 109.8 . . ?
O15 C17' C18' 109.6(10) . . ?
H17C C17' H17D 108.2 . . ?
C18' C17' H17C 109.8 . . ?
C18' C17' H17D 109.8 . . ?
C17' C18' H18D 109.5 . . ?
C17' C18' H18E 109.5 . . ?
C17' C18' H18F 109.5 . . ?
H18D C18' H18E 109.5 . . ?
H18D C18' H18F 109.5 . . ?
H18E C18' H18F 109.5 . . ?
O16 C19' H19C 108.5 . . ?
O16 C19' H19D 108.5 . . ?
O16 C19' C20' 115.1(9) . . ?
H19C C19' H19D 107.5 . . ?
C20' C19' H19C 108.5 . . ?
C20' C19' H19D 108.5 . . ?
C19' C20' H20D 109.5 . . ?
C19' C20' H20E 109.5 . . ?
C19' C20' H20F 109.5 . . ?
H20D C20' H20E 109.5 . . ?
H20D C20' H20F 109.5 . . ?
H20E C20' H20F 109.5 . . ?
O17 C21' H21C 109.9 . . ?
O17 C21' H21D 109.9 . . ?
O17 C21' C22' 108.7(10) . . ?
H21C C21' H21D 108.3 . . ?
C22' C21' H21C 109.9 . . ?
C22' C21' H21D 109.9 . . ?
C21' C22' H22D 109.5 . . ?
C21' C22' H22E 109.5 . . ?
C21' C22' H22F 109.5 . . ?
H22D C22' H22E 109.5 . . ?
H22D C22' H22F 109.5 . . ?
H22E C22' H22F 109.5 . . ?
O18 C23' H23C 110.2 . . ?
O18 C23' H23D 110.2 . . ?
O18 C23' C24' 107.7(11) . . ?
H23C C23' H23D 108.5 . . ?
C24' C23' H23C 110.2 . . ?
C24' C23' H23D 110.2 . . ?
C23' C24' H24D 109.5 . . ?
C23' C24' H24E 109.5 . . ?
C23' C24' H24F 109.5 . . ?
H24D C24' H24E 109.5 . . ?
H24D C24' H24F 109.5 . . ?
H24E C24' H24F 109.5 . . ?

loop_
_geom_bond_atom_site_label_1
_geom_bond_atom_site_label_2
_geom_bond_distance
_geom_bond_site_symmetry_2
_geom_bond_publ_flag
V1 O7 1.969(3) . ?
V1 O8 1.971(3) . ?
V1 O9 1.961(3) . ?
V1 O10 1.984(3) . ?
V1 O19 2.094(3) . ?
V1 O1 2.045(3) . ?
V2 O2 1.590(3) . ?
V2 O7 1.981(3) . ?
V2 O11 1.999(3) . ?
V2 O14 1.983(3) . ?
V2 O15 1.966(3) . ?
V2 O19 2.317(3) . ?
V3 O3 1.594(3) . ?
V3 O8 1.967(3) . ?
V3 O11 1.978(3) . ?
V3 O12 1.982(3) . ?
V3 O16 1.943(3) . ?
V3 O19 2.295(3) . ?
V4 O4 1.602(3) . ?
V4 O9 1.969(3) . ?
V4 O12 1.977(3) . ?
V4 O13 1.981(4) . ?
V4 O17 1.974(3) . ?
V4 O19 2.322(3) . ?
V5 O5 1.584(4) . ?
V5 O10 1.945(3) . ?
V5 O13 1.972(4) . ?
V5 O14 1.970(4) . ?
V5 O18 1.955(3) . ?
V5 O19 2.297(3) . ?
V6 O6 1.607(3) . ?
V6 O15 2.004(3) . ?
V6 O16 2.009(3) . ?
V6 O17 2.007(3) . ?
V6 O18 2.007(3) . ?
V6 O19 2.334(3) . ?
O7 C1 1.450(5) . ?
O8 C3 1.442(5) . ?
O9 C5 1.434(5) . ?
O10 C7 1.457(7) . ?
O10 C7' 1.462(9) . ?
O11 C9 1.448(5) . ?
O12 C11 1.441(6) . ?
O13 C13 1.453(10) . ?
O13 C13' 1.452(6) . ?
O14 C15 1.451(6) . ?
O15 C17 1.460(7) . ?
O15 C17' 1.426(10) . ?
O16 C19 1.417(7) . ?
O16 C19' 1.425(9) . ?
O17 C21 1.445(9) . ?
O17 C21' 1.445(9) . ?
O18 C23 1.457(6) . ?
O18 C23' 1.466(10) . ?
C1 H1A 0.9700 . ?
C1 H1B 0.9700 . ?
C1 C2 1.499(7) . ?
C2 H2A 0.9600 . ?
C2 H2B 0.9600 . ?
C2 H2C 0.9600 . ?
C3 H3A 0.9700 . ?
C3 H3B 0.9700 . ?
C3 C4 1.502(7) . ?
C4 H4A 0.9600 . ?
C4 H4B 0.9600 . ?
C4 H4C 0.9600 . ?
C5 H5A 0.9700 . ?
C5 H5B 0.9700 . ?
C5 C6 1.488(9) . ?
C6 H6A 0.9600 . ?
C6 H6B 0.9600 . ?
C6 H6C 0.9600 . ?
C7 H7A 0.9700 . ?
C7 H7B 0.9700 . ?
C7 C8 1.501(10) . ?
C8 H8A 0.9600 . ?
C8 H8B 0.9600 . ?
C8 H8C 0.9600 . ?
C9 H9A 0.9700 . ?
C9 H9B 0.9700 . ?
C9 C10 1.509(7) . ?
C10 H10A 0.9600 . ?
C10 H10B 0.9600 . ?
C10 H10C 0.9600 . ?
C11 H11A 0.9700 . ?
C11 H11B 0.9700 . ?
C11 C12 1.490(9) . ?
C12 H12A 0.9600 . ?
C12 H12B 0.9600 . ?
C12 H12C 0.9600 . ?
C13 H13A 0.9700 . ?
C13 H13B 0.9700 . ?
C13 C14 1.485(18) . ?
C14 H14A 0.9600 . ?
C14 H14B 0.9600 . ?
C14 H14C 0.9600 . ?
C15 H15A 0.9700 . ?
C15 H15B 0.9700 . ?
C15 C16 1.501(9) . ?
C16 H16A 0.9600 . ?
C16 H16B 0.9600 . ?
C16 H16C 0.9600 . ?
C17 H17A 0.9700 . ?
C17 H17B 0.9700 . ?
C17 C18 1.487(10) . ?
C18 H18A 0.9600 . ?
C18 H18B 0.9600 . ?
C18 H18C 0.9600 . ?
C19 H19A 0.9700 . ?
C19 H19B 0.9700 . ?
C19 C20 1.511(11) . ?
C20 H20A 0.9600 . ?
C20 H20B 0.9600 . ?
C20 H20C 0.9600 . ?
C21 H21A 0.9700 . ?
C21 H21B 0.9700 . ?
C21 C22 1.525(14) . ?
C22 H22A 0.9600 . ?
C22 H22B 0.9600 . ?
C22 H22C 0.9600 . ?
C23 H23A 0.9700 . ?
C23 H23B 0.9700 . ?
C23 C24 1.522(10) . ?
C24 H24A 0.9600 . ?
C24 H24B 0.9600 . ?
C24 H24C 0.9600 . ?
O1 S1 1.458(3) . ?
O1 S1' 1.475(9) . ?
S1 O20 1.404(5) . ?
S1 O21 1.404(5) . ?
S1 C25 1.823(6) . ?
C25 F1 1.322(5) . ?
C25 F2 1.336(6) . ?
C25 F3 1.311(6) . ?
S1' O20' 1.402(9) . ?
S1' O21' 1.401(9) . ?
S1' C25' 1.821(11) . ?
C25' F1' 1.321(9) . ?
C25' F2' 1.324(9) . ?
C25' F3' 1.320(9) . ?
F2' F3' 1.58(5) . ?
C7' H7'A 0.9700 . ?
C7' H7'B 0.9700 . ?
C7' C8' 1.497(12) . ?
C8' H8'A 0.9600 . ?
C8' H8'B 0.9600 . ?
C8' H8'C 0.9600 . ?
C13' H13C 0.9700 . ?
C13' H13D 0.9700 . ?
C13' C14' 1.487(16) . ?
C14' H14D 0.9600 . ?
C14' H14E 0.9600 . ?
C14' H14F 0.9600 . ?
C17' H17C 0.9700 . ?
C17' H17D 0.9700 . ?
C17' C18' 1.487(13) . ?
C18' H18D 0.9600 . ?
C18' H18E 0.9600 . ?
C18' H18F 0.9600 . ?
C19' H19C 0.9700 . ?
C19' H19D 0.9700 . ?
C19' C20' 1.511(12) . ?
C20' H20D 0.9600 . ?
C20' H20E 0.9600 . ?
C20' H20F 0.9600 . ?
C21' H21C 0.9700 . ?
C21' H21D 0.9700 . ?
C21' C22' 1.526(14) . ?
C22' H22D 0.9600 . ?
C22' H22E 0.9600 . ?
C22' H22F 0.9600 . ?
C23' H23C 0.9700 . ?
C23' H23D 0.9700 . ?
C23' C24' 1.523(13) . ?
C24' H24D 0.9600 . ?
C24' H24E 0.9600 . ?
C24' H24F 0.9600 . ?

loop_
_geom_torsion_atom_site_label_1
_geom_torsion_atom_site_label_2
_geom_torsion_atom_site_label_3
_geom_torsion_atom_site_label_4
_geom_torsion
_geom_torsion_site_symmetry_1
_geom_torsion_site_symmetry_2
_geom_torsion_site_symmetry_3
_geom_torsion_site_symmetry_4
_geom_torsion_publ_flag
V1 O7 C1 C2 125.7(4) . . . . ?
V1 O8 C3 C4 -91.5(5) . . . . ?
V1 O9 C5 C6 -121.5(4) . . . . ?
V1 O10 C7 C8 -118.0(7) . . . . ?
V1 O10 C7' C8' 135.8(10) . . . . ?
V1 O1 S1 O20 -75.4(7) . . . . ?
V1 O1 S1 O21 60.4(7) . . . . ?
V1 O1 S1 C25 171.7(6) . . . . ?
V1 O1 S1' O20' -53(3) . . . . ?
V1 O1 S1' O21' 87(3) . . . . ?
V1 O1 S1' C25' -160.1(16) . . . . ?
V2 O7 C1 C2 -92.5(4) . . . . ?
V2 O11 C9 C10 -78.6(5) . . . . ?
V2 O14 C15 C16 -128.0(5) . . . . ?
V2 O15 C17 C18 -89.0(6) . . . . ?
V2 O15 C17' C18' 94.9(13) . . . . ?
V3 O8 C3 C4 111.8(4) . . . . ?
V3 O11 C9 C10 137.3(4) . . . . ?
V3 O12 C11 C12 -79.1(6) . . . . ?
V3 O16 C19 C20 86.8(7) . . . . ?
V3 O16 C19' C20' -67.8(14) . . . . ?
V4 O9 C5 C6 89.4(4) . . . . ?
V4 O12 C11 C12 127.3(5) . . . . ?
V4 O13 C13 C14 110(6) . . . . ?
V4 O13 C13' C14' 82.9(17) . . . . ?
V4 O17 C21 C22 91(2) . . . . ?
V4 O17 C21' C22' 136.5(16) . . . . ?
V5 O10 C7 C8 82.5(8) . . . . ?
V5 O10 C7' C8' -83.0(12) . . . . ?
V5 O13 C13 C14 -93(7) . . . . ?
V5 O13 C13' C14' -131.0(17) . . . . ?
V5 O14 C15 C16 79.6(6) . . . . ?
V5 O18 C23 C24 -126.2(5) . . . . ?
V5 O18 C23' C24' 133.6(16) . . . . ?
V6 O15 C17 C18 124.0(5) . . . . ?
V6 O15 C17' C18' -111.3(12) . . . . ?
V6 O16 C19 C20 -127.8(6) . . . . ?
V6 O16 C19' C20' 121.4(10) . . . . ?
V6 O17 C21 C22 -130(2) . . . . ?
V6 O17 C21' C22' -81(2) . . . . ?
V6 O18 C23 C24 77.7(6) . . . . ?
V6 O18 C23' C24' -87.9(19) . . . . ?
O1 S1 C25 F1 177.0(4) . . . . ?
O1 S1 C25 F2 -65.2(5) . . . . ?
O1 S1 C25 F3 55.6(5) . . . . ?
O1 S1' C25' F1' -178(4) . . . . ?
O1 S1' C25' F2' -54(3) . . . . ?
O1 S1' C25' F3' 27(4) . . . . ?
O20 S1 C25 F1 59.2(5) . . . . ?
O20 S1 C25 F2 176.9(5) . . . . ?
O20 S1 C25 F3 -62.2(6) . . . . ?
O21 S1 C25 F1 -64.3(5) . . . . ?
O21 S1 C25 F2 53.5(5) . . . . ?
O21 S1 C25 F3 174.3(5) . . . . ?
S1' C25' F2' F3' 110(3) . . . . ?
S1' C25' F3' F2' -106(3) . . . . ?
O20' S1' C25' F1' 65(4) . . . . ?
O20' S1' C25' F2' -171(3) . . . . ?
O20' S1' C25' F3' -90(4) . . . . ?
O21' S1' C25' F1' -52(5) . . . . ?
O21' S1' C25' F2' 72(4) . . . . ?
O21' S1' C25' F3' 152(4) . . . . ?
F1' C25' F2' F3' -125(4) . . . . ?
F1' C25' F3' F2' 103(5) . . . . ?
